data_7052057
loop_
_publ_author_name
'Day, Joanna K.'
'Baghurst, Rebecca E.'
'Strevens, Robert R.'
'Light, Mark E.'
'Hursthouse, Michael B.'
'Stengel, Bruno F.'
'Fallis, Ian A.'
'Aldridge, Simon'

_publ_section_title
;
 Influence of ligand backbone flexibility in group 4 metal complexes of
 tetradentate mixed tertiary amine/alkoxide ligands
;
_journal_issue 1
_journal_name_full 'New Journal of Chemistry'
_journal_page_first 135
_journal_paper_doi 10.1039/b608680b
_journal_volume 31
_journal_year 2007
_chemical_formula_sum 'C32 H68 N4 O4 Zr'
_chemical_formula_weight 664.12
_chemical_name_systematic
;
?
;
_space_group_IT_number 2
_symmetry_cell_setting triclinic
_symmetry_space_group_name_Hall '-P 1'
_symmetry_space_group_name_H-M 'P -1'
_atom_sites_solution_hydrogens geom
_atom_sites_solution_primary direct
_atom_sites_solution_secondary difmap
_audit_creation_method SHELXL-97
_cell_angle_alpha 76.68(3)
_cell_angle_beta 72.59(3)
_cell_angle_gamma 68.58(3)
_cell_formula_units_Z 2
_cell_length_a 10.762(2)
_cell_length_b 12.115(2)
_cell_length_c 15.963(3)
_cell_measurement_temperature 150(2)
_cell_volume 1831.5(7)
_computing_structure_refinement 'SHELXL-97 (Sheldrick, 1997)'
_computing_structure_solution 'SHELXS-97 (Sheldrick, 1990)'
_diffrn_ambient_temperature 150(2)
_diffrn_measured_fraction_theta_full 0.994
_diffrn_measured_fraction_theta_max 0.994
_diffrn_measurement_device_type 'Nonius Kappa CCD'
_diffrn_radiation_monochromator graphite
_diffrn_radiation_source 'fine-focus sealed tube'
_diffrn_radiation_type MoK\a
_diffrn_radiation_wavelength 0.71073
_diffrn_reflns_av_R_equivalents 0.0562
_diffrn_reflns_av_sigmaI/netI 0.0436
_diffrn_reflns_limit_h_max 13
_diffrn_reflns_limit_h_min -13
_diffrn_reflns_limit_k_max 15
_diffrn_reflns_limit_k_min -15
_diffrn_reflns_limit_l_max 20
_diffrn_reflns_limit_l_min -20
_diffrn_reflns_number 36431
_diffrn_reflns_theta_full 27.45
_diffrn_reflns_theta_max 27.45
_diffrn_reflns_theta_min 2.92
_exptl_absorpt_coefficient_mu 0.337
_exptl_absorpt_correction_T_max 0.9356
_exptl_absorpt_correction_T_min 0.8956
_exptl_absorpt_correction_type Sortav
_exptl_crystal_colour colourless
_exptl_crystal_density_diffrn 1.204
_exptl_crystal_density_method 'not measured'
_exptl_crystal_description block
_exptl_crystal_F_000 720
_exptl_crystal_size_max 0.20
_exptl_crystal_size_mid 0.20
_exptl_crystal_size_min 0.20
_refine_diff_density_max 1.117
_refine_diff_density_min -0.520
_refine_diff_density_rms 0.085
_refine_ls_extinction_coef 0.0057(8)
_refine_ls_extinction_expression Fc^*^=kFc[1+0.001xFc^2^\l^3^/sin(2\q)]^-1/4^
_refine_ls_extinction_method SHELXL
_refine_ls_goodness_of_fit_ref 1.032
_refine_ls_hydrogen_treatment constr
_refine_ls_matrix_type full
_refine_ls_number_parameters 407
_refine_ls_number_reflns 8322
_refine_ls_number_restraints 0
_refine_ls_restrained_S_all 1.032
_refine_ls_R_factor_all 0.0458
_refine_ls_R_factor_gt 0.0373
_refine_ls_shift/su_max 0.001
_refine_ls_shift/su_mean 0.000
_refine_ls_structure_factor_coef Fsqd
_refine_ls_weighting_details 'calc w=1/[\s^2^(Fo^2^)+(0.0335P)^2^+1.5704P] where P=(Fo^2^+2Fc^2^)/3'
_refine_ls_weighting_scheme calc
_refine_ls_wR_factor_gt 0.0851
_refine_ls_wR_factor_ref 0.0886
_reflns_number_gt 7352
_reflns_number_total 8322
_reflns_threshold_expression >2sigma(I)
_cod_data_source_file b608680b.txt
_cod_data_source_block c:\bono\solv\s92
_cod_original_cell_volume 1831.5(6)
_cod_original_sg_symbol_H-M P-1
_cod_database_code 7052057

loop_
_symmetry_equiv_pos_as_xyz
'x, y, z'
'-x, -y, -z'

loop_
_atom_site_label
_atom_site_type_symbol
_atom_site_fract_x
_atom_site_fract_y
_atom_site_fract_z
_atom_site_U_iso_or_equiv
_atom_site_adp_type
_atom_site_occupancy
_atom_site_symmetry_multiplicity
_atom_site_calc_flag
_atom_site_refinement_flags
_atom_site_disorder_assembly
_atom_site_disorder_group
Zr1 Zr 0.235125(19) 0.788660(15) 0.245899(12) 0.01666(7) Uani 1 1 d . B .
O1 O 0.37624(14) 0.63958(12) 0.29519(9) 0.0228(3) Uani 1 1 d . B .
O2 O 0.20090(15) 0.68223(12) 0.17737(9) 0.0249(3) Uani 1 1 d . B .
O3 O 0.27439(14) 0.94839(11) 0.23016(9) 0.0211(3) Uani 1 1 d . B .
O4 O 0.02929(14) 0.88501(12) 0.27232(10) 0.0242(3) Uani 1 1 d . . .
N1 N 0.48146(18) 0.75247(15) 0.14076(11) 0.0245(4) Uani 1 1 d . . .
N2 N 0.2298(2) 0.88623(15) 0.08191(12) 0.0281(4) Uani 1 1 d . . .
N3 N 0.23097(17) 0.83814(14) 0.39668(11) 0.0210(3) Uani 1 1 d . . .
N4 N 0.09467(18) 0.67980(15) 0.38044(12) 0.0259(4) Uani 1 1 d . . .
C1 C 0.5164(2) 0.58593(19) 0.26050(14) 0.0267(4) Uani 1 1 d . . .
H1 H 0.5680 0.6201 0.2848 0.032 Uiso 1 1 calc R B .
C2 C 0.5464(2) 0.62221(19) 0.16042(14) 0.0283(5) Uani 1 1 d . B .
H2A H 0.6469 0.6007 0.1355 0.034 Uiso 1 1 calc R . .
H2B H 0.5096 0.5792 0.1330 0.034 Uiso 1 1 calc R . .
C3 C 0.4807(3) 0.7868(2) 0.04597(14) 0.0333(5) Uani 1 1 d . B .
H3A H 0.4705 0.7216 0.0236 0.040 Uiso 1 1 calc R . .
H3B H 0.5691 0.7991 0.0118 0.040 Uiso 1 1 calc R . .
C4 C 0.3640(3) 0.9004(2) 0.03295(14) 0.0333(5) Uani 1 1 d . B .
H4A H 0.3765 0.9659 0.0535 0.040 Uiso 1 1 calc R . .
H4B H 0.3658 0.9229 -0.0310 0.040 Uiso 1 1 calc R . .
C5 C 0.1972(3) 0.8052(2) 0.04016(16) 0.0403(6) Uani 1 1 d . B .
H5A H 0.2828 0.7567 0.0033 0.048 Uiso 1 1 calc R . .
H5B H 0.1346 0.8536 0.0011 0.048 Uiso 1 1 calc R . .
C6 C 0.1307(3) 0.7238(2) 0.10974(16) 0.0377(6) Uani 1 1 d . . .
H6 H 0.0354 0.7740 0.1359 0.045 Uiso 1 1 calc R B .
C7 C 0.5655(2) 0.4482(2) 0.28696(16) 0.0343(5) Uani 1 1 d . B .
C8 C 0.5034(3) 0.3867(2) 0.24384(18) 0.0415(6) Uani 1 1 d . . .
H8A H 0.5143 0.3046 0.2737 0.062 Uiso 1 1 calc R B .
H8B H 0.5507 0.3852 0.1810 0.062 Uiso 1 1 calc R . .
H8C H 0.4055 0.4311 0.2492 0.062 Uiso 1 1 calc R . .
C9 C 0.5210(3) 0.4207(2) 0.38760(18) 0.0516(7) Uani 1 1 d . . .
H9A H 0.5507 0.3339 0.4053 0.077 Uiso 1 1 calc R B .
H9B H 0.4207 0.4530 0.4067 0.077 Uiso 1 1 calc R . .
H9C H 0.5630 0.4577 0.4154 0.077 Uiso 1 1 calc R . .
C10 C 0.7230(3) 0.4000(2) 0.2591(2) 0.0557(8) Uani 1 1 d . . .
H10A H 0.7620 0.4405 0.2861 0.084 Uiso 1 1 calc R B .
H10B H 0.7532 0.4150 0.1944 0.084 Uiso 1 1 calc R . .
H10C H 0.7542 0.3137 0.2789 0.084 Uiso 1 1 calc R . .
C11 C 0.5588(2) 0.8170(2) 0.16168(16) 0.0336(5) Uani 1 1 d . B .
H11A H 0.6539 0.7930 0.1266 0.050 Uiso 1 1 calc R . .
H11B H 0.5580 0.7973 0.2249 0.050 Uiso 1 1 calc R . .
H11C H 0.5160 0.9034 0.1475 0.050 Uiso 1 1 calc R . .
C12 C 0.1245(3) 1.0041(2) 0.07874(17) 0.0393(6) Uani 1 1 d . B .
H12A H 0.1452 1.0572 0.1068 0.059 Uiso 1 1 calc R . .
H12B H 0.0343 0.9960 0.1104 0.059 Uiso 1 1 calc R . .
H12C H 0.1236 1.0381 0.0169 0.059 Uiso 1 1 calc R . .
C13 C 0.1170(3) 0.6215(2) 0.07377(16) 0.0362(6) Uani 1 1 d . B .
C14 C 0.0467(5) 0.6706(3) -0.0030(2) 0.0768(12) Uani 1 1 d . . .
H14A H 0.1054 0.7057 -0.0533 0.115 Uiso 1 1 calc R B .
H14B H -0.0415 0.7322 0.0156 0.115 Uiso 1 1 calc R . .
H14C H 0.0308 0.6055 -0.0207 0.115 Uiso 1 1 calc R . .
C15 C 0.2557(4) 0.5304(3) 0.0446(2) 0.0636(9) Uani 1 1 d . . .
H15A H 0.2431 0.4594 0.0333 0.095 Uiso 1 1 calc R B .
H15B H 0.3059 0.5076 0.0912 0.095 Uiso 1 1 calc R . .
H15C H 0.3080 0.5651 -0.0099 0.095 Uiso 1 1 calc R . .
C16 C 0.0304(4) 0.5565(3) 0.1490(2) 0.0642(9) Uani 1 1 d . . .
H16A H 0.0147 0.4956 0.1261 0.096 Uiso 1 1 calc R B .
H16B H -0.0580 0.6144 0.1728 0.096 Uiso 1 1 calc R . .
H16C H 0.0794 0.5180 0.1963 0.096 Uiso 1 1 calc R . .
C17 C 0.2721(2) 1.01147(18) 0.29414(13) 0.0230(4) Uani 1 1 d . . .
H17 H 0.3684 0.9879 0.3005 0.028 Uiso 1 1 calc R B .
C18 C 0.1863(2) 0.97022(17) 0.38270(13) 0.0225(4) Uani 1 1 d . B .
H18A H 0.1992 0.9998 0.4314 0.027 Uiso 1 1 calc R . .
H18B H 0.0877 1.0026 0.3822 0.027 Uiso 1 1 calc R . .
C19 C 0.1359(2) 0.79406(19) 0.47361(13) 0.0279(5) Uani 1 1 d . B .
H19A H 0.0420 0.8522 0.4792 0.034 Uiso 1 1 calc R . .
H19B H 0.1651 0.7864 0.5285 0.034 Uiso 1 1 calc R . .
C20 C 0.1350(2) 0.67390(19) 0.46232(13) 0.0270(4) Uani 1 1 d . B .
H20A H 0.2277 0.6148 0.4606 0.032 Uiso 1 1 calc R . .
H20B H 0.0700 0.6462 0.5139 0.032 Uiso 1 1 calc R . .
C21 C -0.0529(2) 0.7483(2) 0.38707(17) 0.0391(6) Uani 1 1 d . B .
H21A H -0.0885 0.7932 0.4384 0.047 Uiso 1 1 calc R A 1
H21B H -0.1049 0.6918 0.3975 0.047 Uiso 1 1 calc R A 1
C22 C -0.0763(3) 0.8352(3) 0.3039(2) 0.0268(7) Uani 0.719(4) 1 d P B 1
H22 H -0.0712 0.7886 0.2581 0.032 Uiso 0.719(4) 1 calc PR B 1
C23 C 0.2227(2) 1.14914(18) 0.26785(14) 0.0280(5) Uani 1 1 d . B .
C24 C 0.2390(3) 1.2105(2) 0.33623(17) 0.0424(6) Uani 1 1 d . . .
H24A H 0.3335 1.1763 0.3435 0.064 Uiso 1 1 calc R B .
H24B H 0.1752 1.1978 0.3932 0.064 Uiso 1 1 calc R . .
H24C H 0.2187 1.2965 0.3156 0.064 Uiso 1 1 calc R . .
C25 C 0.0722(3) 1.1958(2) 0.26188(17) 0.0376(6) Uani 1 1 d . . .
H25A H 0.0124 1.1937 0.3217 0.056 Uiso 1 1 calc R B .
H25B H 0.0573 1.1453 0.2283 0.056 Uiso 1 1 calc R . .
H25C H 0.0508 1.2784 0.2318 0.056 Uiso 1 1 calc R . .
C26 C 0.3138(3) 1.1789(2) 0.17732(16) 0.0394(6) Uani 1 1 d . . .
H26A H 0.2872 1.2659 0.1604 0.059 Uiso 1 1 calc R B .
H26B H 0.3022 1.1419 0.1329 0.059 Uiso 1 1 calc R . .
H26C H 0.4102 1.1479 0.1808 0.059 Uiso 1 1 calc R . .
C27 C 0.3698(2) 0.78953(19) 0.41376(15) 0.0281(5) Uani 1 1 d . B .
H27A H 0.3700 0.8225 0.4643 0.042 Uiso 1 1 calc R . .
H27B H 0.4358 0.8117 0.3612 0.042 Uiso 1 1 calc R . .
H27C H 0.3956 0.7021 0.4272 0.042 Uiso 1 1 calc R . .
C28 C 0.1213(3) 0.5565(2) 0.36597(16) 0.0366(5) Uani 1 1 d . B .
H28A H 0.2197 0.5126 0.3580 0.055 Uiso 1 1 calc R . .
H28B H 0.0922 0.5586 0.3129 0.055 Uiso 1 1 calc R . .
H28C H 0.0696 0.5164 0.4174 0.055 Uiso 1 1 calc R . .
C29 C -0.2206(2) 0.9338(2) 0.31892(18) 0.0365(5) Uani 1 1 d . . .
C30 C -0.2305(4) 1.0274(3) 0.3679(3) 0.0436(10) Uani 0.719(4) 1 d P B 1
H30A H -0.1546 1.0598 0.3392 0.065 Uiso 0.719(4) 1 calc PR B 1
H30B H -0.2254 0.9927 0.4291 0.065 Uiso 0.719(4) 1 calc PR B 1
H30C H -0.3182 1.0917 0.3678 0.065 Uiso 0.719(4) 1 calc PR B 1
C31 C -0.3326(4) 0.8764(4) 0.3605(3) 0.0543(12) Uani 0.719(4) 1 d P B 1
H31A H -0.4224 0.9371 0.3596 0.081 Uiso 0.719(4) 1 calc PR B 1
H31B H -0.3285 0.8420 0.4219 0.081 Uiso 0.719(4) 1 calc PR B 1
H31C H -0.3191 0.8130 0.3269 0.081 Uiso 0.719(4) 1 calc PR B 1
C32 C -0.2404(4) 0.9961(4) 0.2229(3) 0.0526(11) Uani 0.719(4) 1 d P B 1
H32A H -0.2290 0.9354 0.1875 0.079 Uiso 0.719(4) 1 calc PR B 1
H32B H -0.1717 1.0369 0.1943 0.079 Uiso 0.719(4) 1 calc PR B 1
H32C H -0.3327 1.0546 0.2275 0.079 Uiso 0.719(4) 1 calc PR B 1
C32A C -0.2392(10) 0.8947(8) 0.2524(6) 0.039(2) Uiso 0.281(4) 1 d P B 2
H32D H -0.3330 0.9365 0.2451 0.059 Uiso 0.281(4) 1 calc PR B 2
H32E H -0.2244 0.8084 0.2665 0.059 Uiso 0.281(4) 1 calc PR B 2
H32F H -0.1735 0.9108 0.1973 0.059 Uiso 0.281(4) 1 calc PR B 2
C30A C -0.2398(10) 1.0679(8) 0.3097(7) 0.039(2) Uiso 0.281(4) 1 d P B 2
H30D H -0.1710 1.0888 0.2585 0.058 Uiso 0.281(4) 1 calc PR B 2
H30E H -0.2286 1.0853 0.3635 0.058 Uiso 0.281(4) 1 calc PR B 2
H30F H -0.3321 1.1151 0.3012 0.058 Uiso 0.281(4) 1 calc PR B 2
C31A C -0.3339(10) 0.9099(9) 0.4153(7) 0.042(2) Uiso 0.281(4) 1 d P B 2
H31D H -0.4273 0.9591 0.4102 0.063 Uiso 0.281(4) 1 calc PR B 2
H31E H -0.3125 0.9316 0.4635 0.063 Uiso 0.281(4) 1 calc PR B 2
H31F H -0.3276 0.8252 0.4279 0.063 Uiso 0.281(4) 1 calc PR B 2
C22A C -0.0777(7) 0.8663(6) 0.3515(5) 0.0228(17) Uiso 0.281(4) 1 d P B 2
H22A H -0.0783 0.9108 0.3972 0.027 Uiso 0.281(4) 1 calc PR B 2

loop_
_atom_site_aniso_label
_atom_site_aniso_U_11
_atom_site_aniso_U_22
_atom_site_aniso_U_33
_atom_site_aniso_U_23
_atom_site_aniso_U_13
_atom_site_aniso_U_12
Zr1 0.01697(11) 0.01661(10) 0.01504(10) -0.00205(6) -0.00335(7) -0.00423(7)
O1 0.0194(7) 0.0218(7) 0.0207(7) -0.0019(5) -0.0040(6) -0.0005(5)
O2 0.0348(9) 0.0213(7) 0.0199(7) -0.0026(5) -0.0098(6) -0.0080(6)
O3 0.0251(7) 0.0194(7) 0.0177(7) -0.0034(5) -0.0019(6) -0.0080(6)
O4 0.0169(7) 0.0241(7) 0.0299(8) -0.0031(6) -0.0053(6) -0.0053(6)
N1 0.0241(9) 0.0262(9) 0.0205(9) -0.0044(7) -0.0007(7) -0.0078(7)
N2 0.0387(11) 0.0234(9) 0.0244(9) 0.0009(7) -0.0133(8) -0.0103(8)
N3 0.0217(9) 0.0218(8) 0.0175(8) -0.0025(6) -0.0018(7) -0.0070(7)
N4 0.0253(9) 0.0259(9) 0.0250(9) -0.0018(7) -0.0025(7) -0.0102(7)
C1 0.0202(10) 0.0287(11) 0.0270(11) -0.0056(8) -0.0051(9) -0.0026(8)
C2 0.0208(11) 0.0278(11) 0.0281(11) -0.0083(9) 0.0002(9) -0.0005(8)
C3 0.0395(14) 0.0358(12) 0.0170(10) -0.0018(9) 0.0034(9) -0.0124(10)
C4 0.0476(15) 0.0305(12) 0.0195(10) 0.0022(8) -0.0035(10) -0.0169(10)
C5 0.0678(18) 0.0390(13) 0.0273(12) 0.0048(10) -0.0250(12) -0.0268(13)
C6 0.0574(17) 0.0291(12) 0.0344(13) -0.0061(10) -0.0222(12) -0.0126(11)
C7 0.0273(12) 0.0285(12) 0.0379(13) -0.0032(9) -0.0101(10) 0.0025(9)
C8 0.0431(15) 0.0278(12) 0.0468(15) -0.0037(10) -0.0074(12) -0.0070(10)
C9 0.0608(19) 0.0356(14) 0.0407(15) 0.0070(11) -0.0204(14) 0.0040(12)
C10 0.0318(15) 0.0397(15) 0.080(2) -0.0078(14) -0.0177(15) 0.0095(11)
C11 0.0255(12) 0.0384(13) 0.0364(13) -0.0079(10) 0.0020(10) -0.0154(10)
C12 0.0474(15) 0.0322(12) 0.0352(13) 0.0042(10) -0.0212(12) -0.0055(11)
C13 0.0579(16) 0.0268(11) 0.0325(12) -0.0079(9) -0.0202(12) -0.0134(11)
C14 0.146(4) 0.0434(17) 0.078(2) 0.0005(15) -0.077(3) -0.037(2)
C15 0.087(3) 0.0390(16) 0.063(2) -0.0271(14) -0.0242(18) 0.0000(15)
C16 0.097(3) 0.0596(19) 0.059(2) -0.0124(15) -0.0214(19) -0.0456(19)
C17 0.0235(11) 0.0242(10) 0.0217(10) -0.0055(8) -0.0025(8) -0.0090(8)
C18 0.0266(11) 0.0215(10) 0.0192(10) -0.0053(7) -0.0031(8) -0.0078(8)
C19 0.0342(12) 0.0280(11) 0.0175(10) -0.0027(8) 0.0005(9) -0.0108(9)
C20 0.0316(12) 0.0269(11) 0.0185(10) 0.0006(8) -0.0003(9) -0.0113(9)
C21 0.0237(12) 0.0486(15) 0.0387(14) 0.0032(11) -0.0019(10) -0.0142(11)
C22 0.0202(15) 0.0333(16) 0.0283(16) -0.0091(13) -0.0035(12) -0.0089(12)
C23 0.0332(12) 0.0208(10) 0.0265(11) -0.0045(8) 0.0010(9) -0.0104(9)
C24 0.0570(17) 0.0305(12) 0.0418(14) -0.0119(10) -0.0003(12) -0.0213(12)
C25 0.0404(14) 0.0238(11) 0.0372(13) 0.0008(9) -0.0065(11) -0.0024(10)
C26 0.0485(15) 0.0274(12) 0.0356(13) -0.0025(10) 0.0062(11) -0.0186(11)
C27 0.0303(12) 0.0288(11) 0.0263(11) -0.0048(8) -0.0112(9) -0.0065(9)
C28 0.0494(15) 0.0340(12) 0.0316(12) -0.0025(10) -0.0017(11) -0.0268(11)
C29 0.0190(11) 0.0403(13) 0.0503(15) -0.0131(11) -0.0085(10) -0.0052(9)
C30 0.0287(19) 0.045(2) 0.056(3) -0.0275(19) -0.0077(17) -0.0002(15)
C31 0.0222(19) 0.072(3) 0.069(3) -0.011(2) -0.0079(18) -0.0170(18)
C32 0.033(2) 0.073(3) 0.044(2) -0.008(2) -0.0164(18) -0.0024(19)

loop_
_atom_type_symbol
_atom_type_description
_atom_type_scat_dispersion_real
_atom_type_scat_dispersion_imag
_atom_type_scat_source
C C 0.0033 0.0016 'International Tables Vol C Tables 4.2.6.8 and 6.1.1.4'
H H 0.0000 0.0000 'International Tables Vol C Tables 4.2.6.8 and 6.1.1.4'
N N 0.0061 0.0033 'International Tables Vol C Tables 4.2.6.8 and 6.1.1.4'
O O 0.0106 0.0060 'International Tables Vol C Tables 4.2.6.8 and 6.1.1.4'
Zr Zr -2.9673 0.5597 'International Tables Vol C Tables 4.2.6.8 and 6.1.1.4'

loop_
_geom_angle_atom_site_label_1
_geom_angle_atom_site_label_2
_geom_angle_atom_site_label_3
_geom_angle
_geom_angle_site_symmetry_1
_geom_angle_site_symmetry_3
_geom_angle_publ_flag
O4 Zr1 O2 90.08(6) . . ?
O4 Zr1 O1 141.74(6) . . ?
O2 Zr1 O1 88.99(6) . . ?
O4 Zr1 O3 87.69(6) . . ?
O2 Zr1 O3 141.97(6) . . ?
O1 Zr1 O3 115.17(6) . . ?
O4 Zr1 N3 85.54(6) . . ?
O2 Zr1 N3 148.77(6) . . ?
O1 Zr1 N3 75.98(6) . . ?
O3 Zr1 N3 68.82(6) . . ?
O4 Zr1 N4 68.49(6) . . ?
O2 Zr1 N4 82.00(6) . . ?
O1 Zr1 N4 73.52(6) . . ?
O3 Zr1 N4 131.36(6) . . ?
N3 Zr1 N4 67.62(6) . . ?
O4 Zr1 N1 149.78(6) . . ?
O2 Zr1 N1 88.28(6) . . ?
O1 Zr1 N1 68.41(6) . . ?
O3 Zr1 N1 75.44(6) . . ?
N3 Zr1 N1 110.46(6) . . ?
N4 Zr1 N1 140.81(6) . . ?
O4 Zr1 N2 84.02(7) . . ?
O2 Zr1 N2 68.05(6) . . ?
O1 Zr1 N2 130.24(6) . . ?
O3 Zr1 N2 73.97(6) . . ?
N3 Zr1 N2 141.65(5) . . ?
N4 Zr1 N2 139.22(6) . . ?
N1 Zr1 N2 67.43(6) . . ?
C1 O1 Zr1 131.01(12) . . ?
C6 O2 Zr1 125.24(13) . . ?
C17 O3 Zr1 129.74(12) . . ?
C22 O4 C22A 37.2(3) . . ?
C22 O4 Zr1 124.79(15) . . ?
C22A O4 Zr1 127.6(3) . . ?
C2 N1 C11 109.98(17) . . ?
C2 N1 C3 110.53(17) . . ?
C11 N1 C3 108.21(18) . . ?
C2 N1 Zr1 102.78(12) . . ?
C11 N1 Zr1 111.85(13) . . ?
C3 N1 Zr1 113.41(14) . . ?
C12 N2 C4 108.52(18) . . ?
C12 N2 C5 109.40(19) . . ?
C4 N2 C5 109.94(19) . . ?
C12 N2 Zr1 111.07(14) . . ?
C4 N2 Zr1 110.48(13) . . ?
C5 N2 Zr1 107.43(12) . . ?
C27 N3 C18 110.21(16) . . ?
C27 N3 C19 108.29(16) . . ?
C18 N3 C19 110.64(16) . . ?
C27 N3 Zr1 110.73(12) . . ?
C18 N3 Zr1 102.44(11) . . ?
C19 N3 Zr1 114.43(12) . . ?
C28 N4 C20 108.20(17) . . ?
C28 N4 C21 109.45(19) . . ?
C20 N4 C21 111.35(18) . . ?
C28 N4 Zr1 110.44(13) . . ?
C20 N4 Zr1 110.18(12) . . ?
C21 N4 Zr1 107.23(13) . . ?
O1 C1 C2 108.04(17) . . ?
O1 C1 C7 113.24(18) . . ?
C2 C1 C7 112.50(18) . . ?
N1 C2 C1 109.08(17) . . ?
N1 C3 C4 110.28(18) . . ?
N2 C4 C3 111.68(18) . . ?
N2 C5 C6 110.61(19) . . ?
O2 C6 C5 108.3(2) . . ?
O2 C6 C13 112.86(18) . . ?
C5 C6 C13 114.2(2) . . ?
C9 C7 C8 109.2(2) . . ?
C9 C7 C10 108.4(2) . . ?
C8 C7 C10 109.9(2) . . ?
C9 C7 C1 108.53(19) . . ?
C8 C7 C1 111.22(18) . . ?
C10 C7 C1 109.5(2) . . ?
C15 C13 C14 109.8(3) . . ?
C15 C13 C16 107.3(2) . . ?
C14 C13 C16 109.0(3) . . ?
C15 C13 C6 111.1(2) . . ?
C14 C13 C6 110.9(2) . . ?
C16 C13 C6 108.5(2) . . ?
O3 C17 C18 108.29(16) . . ?
O3 C17 C23 113.20(16) . . ?
C18 C17 C23 112.84(17) . . ?
N3 C18 C17 108.58(16) . . ?
N3 C19 C20 110.27(17) . . ?
N4 C20 C19 111.83(17) . . ?
C22A C21 N4 114.1(4) . . ?
C22A C21 C22 36.6(3) . . ?
N4 C21 C22 112.0(2) . . ?
O4 C22 C21 108.8(2) . . ?
O4 C22 C29 111.7(2) . . ?
C21 C22 C29 112.7(2) . . ?
C25 C23 C26 109.4(2) . . ?
C25 C23 C24 109.3(2) . . ?
C26 C23 C24 108.85(19) . . ?
C25 C23 C17 111.61(18) . . ?
C26 C23 C17 107.89(18) . . ?
C24 C23 C17 109.70(18) . . ?
C32A C29 C30 153.7(5) . . ?
C32A C29 C31 74.0(5) . . ?
C30 C29 C31 112.8(3) . . ?
C32A C29 C30A 117.6(6) . . ?
C30 C29 C30A 37.1(4) . . ?
C31 C29 C30A 125.6(4) . . ?
C32A C29 C22 85.4(4) . . ?
C30 C29 C22 113.6(2) . . ?
C31 C29 C22 110.2(3) . . ?
C30A C29 C22 123.1(4) . . ?
C32A C29 C32 47.8(4) . . ?
C30 C29 C32 107.5(3) . . ?
C31 C29 C32 106.8(3) . . ?
C30A C29 C32 70.4(4) . . ?
C22 C29 C32 105.4(2) . . ?
C32A C29 C22A 118.6(5) . . ?
C30 C29 C22A 82.5(3) . . ?
C31 C29 C22A 115.4(3) . . ?
C30A C29 C22A 104.4(5) . . ?
C22 C29 C22A 33.2(3) . . ?
C32 C29 C22A 128.5(3) . . ?
C32A C29 C31A 111.1(6) . . ?
C30 C29 C31A 77.8(4) . . ?
C31 C29 C31A 37.3(4) . . ?
C30A C29 C31A 103.3(5) . . ?
C22 C29 C31A 115.9(4) . . ?
C32 C29 C31A 132.1(4) . . ?
C22A C29 C31A 99.3(5) . . ?
C21 C22A O4 112.6(5) . . ?
C21 C22A C29 117.0(5) . . ?
O4 C22A C29 103.9(4) . . ?

loop_
_geom_bond_atom_site_label_1
_geom_bond_atom_site_label_2
_geom_bond_distance
_geom_bond_site_symmetry_2
_geom_bond_publ_flag
Zr1 O4 2.0559(16) . ?
Zr1 O2 2.0574(14) . ?
Zr1 O1 2.0602(15) . ?
Zr1 O3 2.0727(14) . ?
Zr1 N3 2.5953(17) . ?
Zr1 N4 2.616(2) . ?
Zr1 N1 2.620(2) . ?
Zr1 N2 2.6207(19) . ?
O1 C1 1.398(3) . ?
O2 C6 1.397(3) . ?
O3 C17 1.399(2) . ?
O4 C22 1.388(3) . ?
O4 C22A 1.470(8) . ?
N1 C2 1.475(3) . ?
N1 C11 1.476(3) . ?
N1 C3 1.476(3) . ?
N2 C12 1.465(3) . ?
N2 C4 1.474(3) . ?
N2 C5 1.491(3) . ?
N3 C27 1.476(3) . ?
N3 C18 1.476(2) . ?
N3 C19 1.478(3) . ?
N4 C28 1.474(3) . ?
N4 C20 1.475(3) . ?
N4 C21 1.483(3) . ?
C1 C2 1.524(3) . ?
C1 C7 1.551(3) . ?
C3 C4 1.509(3) . ?
C5 C6 1.501(3) . ?
C6 C13 1.549(3) . ?
C7 C9 1.527(4) . ?
C7 C8 1.534(4) . ?
C7 C10 1.535(4) . ?
C13 C15 1.510(4) . ?
C13 C14 1.523(4) . ?
C13 C16 1.537(4) . ?
C17 C18 1.527(3) . ?
C17 C23 1.551(3) . ?
C19 C20 1.511(3) . ?
C21 C22A 1.369(7) . ?
C21 C22 1.516(4) . ?
C22 C29 1.566(4) . ?
C23 C25 1.533(3) . ?
C23 C26 1.533(3) . ?
C23 C24 1.536(3) . ?
C29 C32A 1.348(9) . ?
C29 C30 1.476(4) . ?
C29 C31 1.515(4) . ?
C29 C30A 1.539(9) . ?
C29 C32 1.584(5) . ?
C29 C22A 1.634(8) . ?
C29 C31A 1.693(10) . ?
